data_4508010
loop_
_publ_author_name
'Bhattacharya, Suman'
'Saraswatula, Viswanadha G.'
'Saha, Binoy K.'

_publ_section_title
;
 Thermal Expansion in Alkane Diacids---Another Property Showing
 Alternation in an Odd--Even Series
;
_journal_issue 8
_journal_name_full 'Crystal Growth &amp; Design'
_journal_page_first 3651
_journal_paper_doi 10.1021/cg400668w
_journal_volume 13
_journal_year 2013
_chemical_formula_moiety 'C6 H10 O4'
_chemical_formula_sum 'C6 H10 O4'
_chemical_formula_weight 146.14
_chemical_name_common C6-140-polymorph-I
_chemical_name_systematic 'Hexane-1,6-dioic acid'
_space_group_crystal_system monoclinic
_space_group_IT_number 14
_space_group_name_Hall '-P 2ybc'
_space_group_name_H-M_alt 'P 1 21/c 1'
_symmetry_space_group_name_Hall '-P 2ybc'
_symmetry_space_group_name_H-M 'P 1 21/c 1'
_atom_sites_solution_hydrogens geom
_atom_sites_solution_primary direct
_atom_sites_solution_secondary difmap
_audit_creation_date 2012-12-07
_audit_creation_method
;
  Olex2 1.2
  (compiled 2012.05.09 svn.r2324, GUI svn.r4230)
;
_cell_angle_alpha 90.00
_cell_angle_beta 110.829(17)
_cell_angle_gamma 90.00
_cell_formula_units_Z 2
_cell_length_a 7.1786(12)
_cell_length_b 5.1373(7)
_cell_length_c 9.989(3)
_cell_measurement_reflns_used 809
_cell_measurement_temperature 140(2)
_cell_measurement_theta_max 29.0870
_cell_measurement_theta_min 4.3336
_cell_volume 344.31(13)
_computing_cell_refinement
;
CrysAlisPro, Agilent Technologies,
Version 1.171.36.20 (release 27-06-2012 CrysAlis171 .NET)
(compiled Jul 11 2012,15:38:31)
;
_computing_data_collection
;
CrysAlisPro, Agilent Technologies,
Version 1.171.36.20 (release 27-06-2012 CrysAlis171 .NET)
(compiled Jul 11 2012,15:38:31)
;
_computing_data_reduction
;
CrysAlisPro, Agilent Technologies,
Version 1.171.36.20 (release 27-06-2012 CrysAlis171 .NET)
(compiled Jul 11 2012,15:38:31)
;
_computing_molecular_graphics
;
O. V. Dolomanov, L. J. Bourhis, R. J. Gildea, J. A. K. Howard and H. Puschmann,
OLEX2: a complete structure solution, refinement and analysis program.
J. Appl. Cryst. (2009). 42, 339-341.
;
_computing_publication_material
;
O. V. Dolomanov, L. J. Bourhis, R. J. Gildea, J. A. K. Howard and H. Puschmann,
OLEX2: a complete structure solution, refinement and analysis program.
J. Appl. Cryst. (2009). 42, 339-341.
;
_computing_structure_refinement
;
SHELXL, G.M. Sheldrick, Acta Cryst.
(2008). A64, 112-122
;
_computing_structure_solution
;
SHELXS, G.M. Sheldrick, Acta Cryst.
(2008). A64, 112-122
;
_diffrn_ambient_temperature 140(2)
_diffrn_detector_area_resol_mean 15.9821
_diffrn_measured_fraction_theta_full 0.9923
_diffrn_measured_fraction_theta_max 0.9231
_diffrn_measurement_details
;
  1 omega  -55.00  -24.00   1.0000    5.0000
omega____ theta____ kappa____ phi______ frames
    -      -17.3397  -77.0000    0.0000 31

  2 omega  -24.00   24.00   1.0000    5.0000
omega____ theta____ kappa____ phi______ frames
    -      -17.3397  -99.0000   90.0000 48

  3 omega  -42.00   54.00   1.0000    5.0000
omega____ theta____ kappa____ phi______ frames
    -      -17.3397   37.0000  -60.0000 96

  4 omega   52.00   79.00   1.0000    5.0000
omega____ theta____ kappa____ phi______ frames
    -       19.0585  178.0000   60.0000 27

  5 omega   -2.00   41.00   1.0000    5.0000
omega____ theta____ kappa____ phi______ frames
    -       19.0585   19.0000  120.0000 43

  6 omega   32.00   57.00   1.0000    5.0000
omega____ theta____ kappa____ phi______ frames
    -       19.0585 -178.0000 -150.0000 25
;
_diffrn_measurement_device_type 'Xcalibur, Eos'
_diffrn_measurement_method '\w scans'
_diffrn_orient_matrix_UB_11 -0.0243388000
_diffrn_orient_matrix_UB_12 -0.1197556000
_diffrn_orient_matrix_UB_13 0.0247414000
_diffrn_orient_matrix_UB_21 0.0815016000
_diffrn_orient_matrix_UB_22 -0.0606543000
_diffrn_orient_matrix_UB_23 -0.0118988000
_diffrn_orient_matrix_UB_31 0.0633396000
_diffrn_orient_matrix_UB_32 0.0316160000
_diffrn_orient_matrix_UB_33 0.0708869000
_diffrn_radiation_monochromator graphite
_diffrn_radiation_type 'Mo K\a'
_diffrn_radiation_wavelength 0.7107
_diffrn_reflns_av_R_equivalents 0.0170
_diffrn_reflns_av_unetI/netI 0.0230
_diffrn_reflns_limit_h_max 9
_diffrn_reflns_limit_h_min -9
_diffrn_reflns_limit_k_max 4
_diffrn_reflns_limit_k_min -7
_diffrn_reflns_limit_l_max 10
_diffrn_reflns_limit_l_min -13
_diffrn_reflns_number 1667
_diffrn_reflns_theta_full 25.00
_diffrn_reflns_theta_max 29.15
_diffrn_reflns_theta_min 4.34
_diffrn_source 'Enhance (Mo) X-ray Source'
_exptl_absorpt_coefficient_mu 0.119
_exptl_absorpt_correction_T_max 0.981
_exptl_absorpt_correction_T_min 0.953
_exptl_absorpt_correction_type multi-scan
_exptl_absorpt_process_details
;
CrysAlisPro, Agilent Technologies,
Version 1.171.36.20 (release 27-06-2012 CrysAlis171 .NET)
(compiled Jul 11 2012,15:38:31)
Empirical absorption correction using spherical harmonics,
 implemented in SCALE3 ABSPACK scaling algorithm.
;
_exptl_crystal_colour colourless
_exptl_crystal_density_diffrn 1.410
_exptl_crystal_density_method 'not measured'
_exptl_crystal_description plate
_exptl_crystal_F_000 156
_exptl_crystal_size_max 0.46
_exptl_crystal_size_mid 0.34
_exptl_crystal_size_min 0.16
_refine_diff_density_max 0.477
_refine_diff_density_min -0.313
_refine_diff_density_rms 0.091
_refine_ls_extinction_method none
_refine_ls_goodness_of_fit_ref 1.175
_refine_ls_hydrogen_treatment mixed
_refine_ls_matrix_type full
_refine_ls_number_parameters 50
_refine_ls_number_reflns 779
_refine_ls_number_restraints 1
_refine_ls_restrained_S_all 1.174
_refine_ls_R_factor_all 0.0745
_refine_ls_R_factor_gt 0.0708
_refine_ls_shift/su_max 0.000
_refine_ls_shift/su_mean 0.000
_refine_ls_structure_factor_coef Fsqd
_refine_ls_weighting_details 'calc w=1/[\s^2^(Fo^2^)+(0.0866P)^2^+0.7175P] where P=(Fo^2^+2Fc^2^)/3'
_refine_ls_weighting_scheme calc
_refine_ls_wR_factor_gt 0.2083
_refine_ls_wR_factor_ref 0.2105
_reflns_number_gt 707
_reflns_number_total 928
_reflns_threshold_expression >2sigma(I)
_cod_data_source_file cg400668w_si_002.cif
_cod_data_source_block C6-140
_cod_database_code 4508010

loop_
_space_group_symop_id
_space_group_symop_operation_xyz
1 'x, y, z'
2 '-x, y+1/2, -z+1/2'
3 '-x, -y, -z'
4 'x, -y-1/2, z-1/2'

loop_
_atom_site_label
_atom_site_type_symbol
_atom_site_fract_x
_atom_site_fract_y
_atom_site_fract_z
_atom_site_U_iso_or_equiv
_atom_site_adp_type
_atom_site_occupancy
_atom_site_symmetry_multiplicity
_atom_site_calc_flag
_atom_site_refinement_flags
O1 O 0.2944(3) 0.5983(4) 0.3696(2) 0.0291(6) Uani 1 1 d .
O2 O 0.4784(3) 0.2491(4) 0.3695(2) 0.0284(6) Uani 1 1 d D
C1 C 0.3290(4) 0.4095(5) 0.3089(3) 0.0209(6) Uani 1 1 d .
C3 C 0.0507(4) 0.5348(6) 0.0786(3) 0.0230(7) Uani 1 1 d .
H3A H -0.0486 0.5445 0.1236 0.028 Uiso 1 1 calc R
H3B H 0.1123 0.7049 0.0861 0.028 Uiso 1 1 calc R
C2 C 0.2086(4) 0.3360(6) 0.1574(3) 0.0230(7) Uani 1 1 d .
H2A H 0.1438 0.1705 0.1579 0.028 Uiso 1 1 calc R
H2B H 0.2982 0.3121 0.1050 0.028 Uiso 1 1 calc R
H2 H 0.566(7) 0.323(11) 0.439(4) 0.082(18) Uiso 1 1 d D

loop_
_atom_site_aniso_label
_atom_site_aniso_U_11
_atom_site_aniso_U_22
_atom_site_aniso_U_33
_atom_site_aniso_U_23
_atom_site_aniso_U_13
_atom_site_aniso_U_12
O1 0.0271(11) 0.0335(12) 0.0214(10) -0.0065(8) 0.0020(8) 0.0078(9)
O2 0.0262(11) 0.0284(12) 0.0231(10) -0.0051(8) -0.0005(8) 0.0087(9)
C1 0.0191(12) 0.0223(13) 0.0207(13) -0.0004(10) 0.0062(10) -0.0012(10)
C3 0.0210(13) 0.0261(14) 0.0191(13) -0.0038(11) 0.0040(10) 0.0017(11)
C2 0.0240(14) 0.0244(14) 0.0191(12) -0.0033(11) 0.0058(10) -0.0010(11)

loop_
_atom_type_symbol
_atom_type_description
_atom_type_scat_dispersion_real
_atom_type_scat_dispersion_imag
_atom_type_scat_source
C C 0.0033 0.0016 'International Tables Vol C Tables 4.2.6.8 and 6.1.1.4'
H H 0.0000 0.0000 'International Tables Vol C Tables 4.2.6.8 and 6.1.1.4'
O O 0.0106 0.0060 'International Tables Vol C Tables 4.2.6.8 and 6.1.1.4'

loop_
_geom_angle_atom_site_label_1
_geom_angle_atom_site_label_2
_geom_angle_atom_site_label_3
_geom_angle
_geom_angle_site_symmetry_1
C1 O2 H2 110(4) .
O1 C1 O2 123.2(2) .
O1 C1 C2 123.9(3) .
O2 C1 C2 112.9(2) .
C3 C3 H3A 109.3 3_565
C3 C3 H3B 109.3 3_565
C3 C3 C2 111.8(3) 3_565
H3A C3 H3B 107.9 .
C2 C3 H3A 109.3 .
C2 C3 H3B 109.3 .
C1 C2 C3 114.1(2) .
C1 C2 H2A 108.7 .
C1 C2 H2B 108.7 .
C3 C2 H2A 108.7 .
C3 C2 H2B 108.7 .
H2A C2 H2B 107.6 .

loop_
_geom_bond_atom_site_label_1
_geom_bond_atom_site_label_2
_geom_bond_distance
_geom_bond_site_symmetry_2
O1 C1 1.215(3) .
O2 C1 1.317(3) .
O2 H2 0.84(2) .
C1 C2 1.500(4) .
C3 C3 1.519(5) 3_565
C3 H3A 0.9700 .
C3 H3B 0.9700 .
C3 C2 1.521(4) .
C2 H2A 0.9700 .
C2 H2B 0.9700 .
